data_4000621
_publ_section_title
;
Synthesis and structure of a calcium polyphosphate
with a unique criss-cross arrangement of helical phosphate chains
;
_journal_name_full 'Chemistry of Materials'
_journal_paper_doi 10.1021/cm050984x
_journal_year 2005
_chemical_formula_moiety 'Ca, 2(O3 P1)'
_chemical_formula_sum 'Ca O6 P2'
_chemical_formula_weight 198.02
_space_group_IT_number 9
_symmetry_cell_setting monoclinic
_symmetry_space_group_name_Hall 'C -2yc'
_symmetry_space_group_name_H-M 'C 1 c 1'
_cell_angle_alpha 90.00
_cell_angle_beta 93.474(2)
_cell_angle_gamma 90.00
_cell_formula_units_Z 8
_cell_length_a 9.5669(2)
_cell_length_b 9.5023(2)
_cell_length_c 10.3717(3)
_cell_measurement_temperature 296(2)
_cell_volume 941.13(4)
_diffrn_ambient_temperature 296(2)
_exptl_crystal_density_diffrn 2.795
_cod_depositor_comments
;
The following automatic conversions were performed:
'_symmetry_cell_setting' value 'Monoclinic' changed to 'monoclinic'
according to '/home/saulius/struct/CIF-dictionaries/cif_core.dic'
dictionary named 'cif_core.dic' version 2.4.1 from 2010-06-29.

Automatic conversion script
Id: cif_fix_enum 1527 2010-12-29 10:47:43Z saulius 
;
_cod_original_sg_symbol_H-M 'C c'
_cod_database_code 4000621

loop_
_symmetry_equiv_pos_as_xyz
'x, y, z'
'x, -y, z+1/2'
'x+1/2, y+1/2, z'
'x+1/2, -y+1/2, z+1/2'

loop_
_atom_site_label
_atom_site_type_symbol
_atom_site_fract_x
_atom_site_fract_y
_atom_site_fract_z
_atom_site_U_iso_or_equiv
_atom_site_adp_type
_atom_site_occupancy
_atom_site_symmetry_multiplicity
_atom_site_calc_flag
_atom_site_refinement_flags
_atom_site_disorder_assembly
_atom_site_disorder_group
O1 O 0.3519(4) -0.2838(4) 0.7240(3) 0.0127(7) Uani 1 1 d . . .
O2 O 0.5078(4) -0.2810(4) 0.5444(3) 0.0102(7) Uani 1 1 d . . .
O3 O 0.4847(3) -0.0571(4) 0.6691(3) 0.0104(7) Uani 1 1 d . . .
O4 O 0.6853(3) -0.3793(4) 0.4121(3) 0.0096(7) Uani 1 1 d . . .
O5 O 0.5863(3) -0.1376(4) 0.3583(3) 0.0088(7) Uani 1 1 d U . .
O6 O 0.7521(4) -0.1779(4) 0.5565(3) 0.0103(7) Uani 1 1 d . . .
O7 O 0.5934(4) 0.1850(4) 0.5610(3) 0.0131(7) Uani 1 1 d . . .
O8 O 0.7179(4) 0.1899(4) 0.3489(3) 0.0144(8) Uani 1 1 d . . .
O9 O 0.7901(3) 0.3574(4) 0.5226(3) 0.0098(7) Uani 1 1 d . . .
O10 O 0.5616(3) 0.3926(4) 0.4122(3) 0.0108(7) Uani 1 1 d . . .
O11 O 0.7050(4) 0.4605(4) 0.2255(3) 0.0112(7) Uani 1 1 d . . .
O12 O 0.4692(3) 0.5803(3) 0.2623(3) 0.0108(7) Uani 1 1 d . . .
P1 P 0.40858(12) -0.18776(12) 0.62936(12) 0.0067(3) Uani 1 1 d . . .
P2 P 0.63730(11) -0.23260(12) 0.46590(10) 0.0066(3) Uani 1 1 d . . .
P3 P 0.66240(12) 0.26645(12) 0.46003(11) 0.0066(3) Uani 1 1 d . . .
P4 P 0.60208(12) 0.51408(12) 0.31333(11) 0.0065(3) Uani 1 1 d . . .
Ca1 Ca 0.72551(10) 0.00805(9) 0.71673(9) 0.0084(2) Uani 1 1 d . . .
Ca2 Ca 0.39805(9) 0.17958(10) 0.69975(9) 0.0089(2) Uani 1 1 d . . .

loop_
_atom_site_aniso_label
_atom_site_aniso_U_11
_atom_site_aniso_U_22
_atom_site_aniso_U_33
_atom_site_aniso_U_23
_atom_site_aniso_U_13
_atom_site_aniso_U_12
O1 0.0146(17) 0.0163(18) 0.0070(15) 0.0041(14) -0.0003(14) -0.0008(15)
O2 0.0094(17) 0.0129(17) 0.0086(14) -0.0005(13) 0.0030(13) -0.0027(14)
O3 0.0082(15) 0.0128(17) 0.0096(15) 0.0001(13) -0.0035(13) 0.0015(15)
O4 0.0073(15) 0.0093(16) 0.0120(16) -0.0020(14) -0.0014(13) -0.0005(13)
O5 0.0093(10) 0.0092(10) 0.0076(10) 0.0019(8) -0.0011(8) 0.0001(8)
O6 0.0107(16) 0.0127(18) 0.0067(15) 0.0004(13) -0.0054(13) 0.0002(13)
O7 0.0087(16) 0.0182(17) 0.0121(16) 0.0046(14) -0.0022(14) 0.0000(14)
O8 0.0147(18) 0.0148(18) 0.0133(17) -0.0033(15) -0.0014(15) 0.0035(14)
O9 0.0084(16) 0.0106(18) 0.0097(15) 0.0020(13) -0.0056(14) 0.0001(13)
O10 0.0082(16) 0.0149(16) 0.0088(15) 0.0020(13) -0.0031(13) 0.0006(13)
O11 0.0125(17) 0.0103(15) 0.0109(15) 0.0002(15) 0.0020(14) 0.0026(14)
O12 0.0077(15) 0.0104(17) 0.0139(16) 0.0009(14) -0.0020(14) 0.0015(14)
P1 0.0055(5) 0.0080(6) 0.0062(5) 0.0004(4) -0.0020(4) -0.0003(5)
P2 0.0063(6) 0.0084(6) 0.0050(5) 0.0003(5) -0.0010(5) 0.0009(4)
P3 0.0047(5) 0.0073(5) 0.0074(5) 0.0003(5) -0.0015(5) -0.0005(4)
P4 0.0055(6) 0.0080(6) 0.0058(5) 0.0005(4) -0.0010(4) 0.0003(5)
Ca1 0.0072(5) 0.0083(4) 0.0096(4) -0.0002(4) -0.0008(3) 0.0000(3)
Ca2 0.0075(5) 0.0096(5) 0.0093(4) 0.0011(4) -0.0020(4) 0.0000(3)

loop_
_geom_bond_atom_site_label_1
_geom_bond_atom_site_label_2
_geom_bond_distance
_geom_bond_site_symmetry_2
_geom_bond_publ_flag
O1 P1 1.467(4) . ?
O1 Ca1 2.317(4) 3_445 ?
O2 P2 1.591(4) . ?
O2 P1 1.601(4) . ?
O3 P1 1.486(4) . ?
O3 Ca1 2.407(3) . ?
O3 Ca2 2.424(4) . ?
O4 P2 1.580(3) . ?
O4 P4 1.616(3) 1_545 ?
O5 P2 1.494(3) . ?
O5 Ca1 2.384(3) 2_554 ?
O5 Ca2 2.397(3) 2_554 ?
O6 P2 1.495(3) . ?
O6 Ca2 2.396(3) 3_545 ?
O6 Ca1 2.449(3) . ?
O7 P3 1.488(4) . ?
O7 Ca2 2.428(4) . ?
O7 Ca1 2.605(4) . ?
O8 P3 1.488(4) . ?
O8 Ca1 2.331(4) 2_554 ?
O8 Ca2 2.688(4) 4_554 ?
O9 P1 1.595(3) 3 ?
O9 P3 1.601(3) . ?
O10 P3 1.598(4) . ?
O10 P4 1.607(4) . ?
O11 P4 1.472(4) . ?
O11 Ca2 2.305(4) 4_554 ?
O12 P4 1.487(3) . ?
O12 Ca2 2.457(3) 2_564 ?
O12 Ca1 2.496(3) 4_454 ?
P1 O9 1.595(3) 3_445 ?
P4 O4 1.616(3) 1_565 ?
Ca1 O1 2.317(4) 3 ?
Ca1 O8 2.331(4) 2 ?
Ca1 O5 2.384(3) 2 ?
Ca1 O12 2.496(3) 4 ?
Ca2 O11 2.305(4) 4_455 ?
Ca2 O6 2.396(3) 3_455 ?
Ca2 O5 2.397(3) 2 ?
Ca2 O12 2.457(3) 2_565 ?
Ca2 O8 2.688(4) 4_455 ?
